data_4322339
loop_
_publ_author_name
'F. Albert Cotton'
'Evgeny V. Dikarev'
'Santiago Herrero'
'Barbara Modec'

_publ_section_title
;
 Mixed Chloride/Amine Complexes of Dimolybdenum(II,II). 4. Rotational
 Isomers of Mo2Cl4(R-py)4 (R-py = 4-Picoline, 3,5-Lutidine, and
 4-tert-Butylpyridine)
;
_journal_name_full 'Inorganic Chemistry'
_journal_page_first 4882
_journal_page_last 4887
_journal_paper_doi 10.1021/ic990728k
_journal_volume 38
_journal_year 1999
_chemical_compound_source synthesized
_chemical_formula_analytical 'not measured'
_chemical_formula_moiety 'Mo2 Cl4 (N C5 H3 (C H3)2)4'
_chemical_formula_structural '1,3,6,8 (D2d)-Mo2Cl4(3,5-lut)4'
_chemical_formula_sum 'C28 H36 Cl4 Mo2 N4'
_chemical_formula_weight 762.29
_chemical_melting_point ?
_chemical_name_systematic
; 
 Bis(trans-dichloro-bis(3,5-di-methylpyridine)-di-molybdenum (II),
 D2d-isomer
;
_space_group_IT_number 52
_symmetry_cell_setting orthorhombic
_symmetry_space_group_name_Hall '-P 2b 2n'
_symmetry_space_group_name_H-M 'P n n b'
_atom_sites_solution_hydrogens geom
_atom_sites_solution_primary direct
_atom_sites_solution_secondary difmap
_audit_creation_method SHELXL
_cell_angle_alpha 90.00
_cell_angle_beta 90.00
_cell_angle_gamma 90.00
_cell_formula_units_Z 4
_cell_length_a 13.738(2)
_cell_length_b 14.0856(5)
_cell_length_c 16.686(3)
_cell_measurement_reflns_used 249
_cell_measurement_temperature 213(2)
_cell_measurement_theta_max 20.8
_cell_measurement_theta_min 9.05
_cell_volume 3228.9(8)
_computing_cell_refinement 'MADNES (Enraf-Nonius, 1989)'
_computing_data_collection 'MADNES (Enraf-Nonius, 1989)'
_computing_data_reduction 'PROCOR (Kabsch, 1988)'
_computing_molecular_graphics 'SHELXTL V.5 (Siemens, 1994)'
_computing_publication_material CIFTAB
_computing_structure_refinement 'SHELXL-93 (Sheldrick, 1993)'
_computing_structure_solution 'SHELXTL V.5 (Siemens, 1994)'
_diffrn_ambient_temperature 213(2)
_diffrn_measurement_device 'Nonius FAST area detector'
_diffrn_measurement_method 'Ellipsoid-mask fitting'
_diffrn_radiation_monochromator graphite
_diffrn_radiation_source 'fine-focus sealed tube'
_diffrn_radiation_type MoK\a
_diffrn_radiation_wavelength 0.71073
_diffrn_reflns_av_R_equivalents 0.0714
_diffrn_reflns_av_sigmaI/netI 0.0341
_diffrn_reflns_limit_h_max 14
_diffrn_reflns_limit_h_min -14
_diffrn_reflns_limit_k_max 15
_diffrn_reflns_limit_k_min -15
_diffrn_reflns_limit_l_max 17
_diffrn_reflns_limit_l_min -17
_diffrn_reflns_number 13557
_diffrn_reflns_theta_max 22.51
_diffrn_reflns_theta_min 2.40
_diffrn_standards_number 'none (area detector data)'
_exptl_absorpt_coefficient_mu 1.132
_exptl_absorpt_correction_type none
_exptl_crystal_colour pale-brown
_exptl_crystal_density_diffrn 1.568
_exptl_crystal_density_meas ?
_exptl_crystal_density_method none
_exptl_crystal_description block-shaped
_exptl_crystal_F_000 1536
_exptl_crystal_size_max 0.10
_exptl_crystal_size_mid 0.10
_exptl_crystal_size_min 0.04
_refine_diff_density_max 1.354
_refine_diff_density_min -0.345
_refine_diff_density_rms 0.098
_refine_ls_extinction_coef noref
_refine_ls_extinction_method none
_refine_ls_goodness_of_fit_all 1.134
_refine_ls_goodness_of_fit_obs 1.155
_refine_ls_hydrogen_treatment noref
_refine_ls_matrix_type full
_refine_ls_number_parameters 176
_refine_ls_number_reflns 2106
_refine_ls_number_restraints 0
_refine_ls_restrained_S_all 1.134
_refine_ls_restrained_S_obs 1.155
_refine_ls_R_factor_all 0.0603
_refine_ls_R_factor_obs 0.0456
_refine_ls_shift/esd_max -0.001
_refine_ls_shift/esd_mean 0.000
_refine_ls_structure_factor_coef Fsqd
_refine_ls_weighting_details 'w=1/[\s^2^(Fo^2^)+(0.0456P)^2^+11.6877P] where P=(Fo^2^+2Fc^2^)/3'
_refine_ls_weighting_scheme calc
_refine_ls_wR_factor_all 0.1168
_refine_ls_wR_factor_obs 0.1049
_reflns_number_observed 1672
_reflns_number_total 2106
_reflns_observed_criterion >2sigma(I)
_cod_data_source_file ic990728k_5.cif
_cod_data_source_block Mo2Cl4(3,5-lut)4_(2b)
_cod_depositor_comments
;
The following automatic conversions were performed:

'_chemical_melting_point' value 'not measured' was changed to '?' -
the value is undefined or not given.

Automatic conversion script
Id: cif_fix_values 1673 2011-04-08 12:14:43Z adriana 

The following automatic conversions were performed:

'_exptl_crystal_density_meas' value 'not measured' was changed to '?'
- the value is perceived as not measured.

Automatic conversion script
Id: cif_fix_values 3008 2015-01-20 13:52:24Z robertas 

The following automatic conversions were performed:

'_refine_ls_weighting_scheme' value 'calc
w=1/[\s^2^(Fo^2^)+(0.0456P)^2^+11.6877P] where P=(Fo^2^+2Fc^2^)/3'
was changed to 'calc'. New tag '_refine_ls_weighting_details' was
created. The value of the new tag was set to
'w=1/[\s^2^(Fo^2^)+(0.0456P)^2^+11.6877P] where P=(Fo^2^+2Fc^2^)/3'.

Automatic conversion script
Id: cif_fix_values 3143 2015-03-26 13:38:13Z robertas 
;
_cod_database_code 4322339

loop_
_symmetry_equiv_pos_as_xyz
'x, y, z'
'-x, -y+1/2, z'
'x+1/2, -y+1/2, -z+1/2'
'-x+1/2, y, -z+1/2'
'-x, -y, -z'
'x, y-1/2, -z'
'-x-1/2, y-1/2, z-1/2'
'x-1/2, -y, z-1/2'

loop_
_atom_site_aniso_label
_atom_site_aniso_U_11
_atom_site_aniso_U_22
_atom_site_aniso_U_33
_atom_site_aniso_U_23
_atom_site_aniso_U_13
_atom_site_aniso_U_12
Mo1 0.0315(3) 0.0259(3) 0.0235(3) 0.0006(2) 0.0000(3) 0.0002(2)
Cl1 0.0519(10) 0.0360(8) 0.0365(9) 0.0033(7) 0.0094(8) -0.0054(7)
Cl2 0.0534(11) 0.0430(9) 0.0366(9) 0.0053(7) -0.0095(8) 0.0092(8)
N1 0.038(3) 0.030(3) 0.030(3) -0.006(2) -0.001(2) 0.009(2)
N2 0.045(3) 0.030(3) 0.036(3) -0.005(2) 0.004(3) -0.010(2)
C1 0.042(4) 0.040(4) 0.037(4) 0.002(3) 0.004(3) -0.003(3)
C2 0.034(4) 0.032(3) 0.048(4) -0.006(3) 0.010(3) 0.002(3)
C3 0.036(4) 0.043(4) 0.052(5) -0.017(3) 0.011(3) -0.004(3)
C4 0.032(4) 0.045(4) 0.035(4) -0.011(3) 0.012(3) -0.008(3)
C5 0.039(4) 0.037(4) 0.035(4) 0.001(3) 0.004(3) -0.002(3)
C6 0.072(6) 0.032(4) 0.070(5) -0.006(4) 0.004(4) 0.000(4)
C7 0.052(5) 0.072(5) 0.039(4) -0.011(4) 0.008(4) -0.007(4)
C8 0.047(4) 0.038(4) 0.037(4) -0.005(3) 0.001(3) -0.002(3)
C9 0.038(4) 0.036(4) 0.058(5) -0.016(3) 0.001(3) 0.002(3)
C10 0.032(4) 0.056(5) 0.054(5) -0.024(4) -0.005(4) 0.004(3)
C11 0.034(4) 0.047(4) 0.044(4) -0.016(3) -0.008(3) 0.005(3)
C12 0.037(4) 0.046(4) 0.035(4) -0.006(3) -0.003(3) 0.002(3)
C13 0.062(5) 0.038(4) 0.084(6) -0.009(4) 0.004(5) -0.003(4)
C14 0.065(5) 0.078(5) 0.033(4) -0.013(4) -0.010(4) 0.009(4)

loop_
_atom_site_label
_atom_site_type_symbol
_atom_site_fract_x
_atom_site_fract_y
_atom_site_fract_z
_atom_site_U_iso_or_equiv
_atom_site_thermal_displace_type
_atom_site_occupancy
_atom_site_calc_flag
_atom_site_refinement_flags
_atom_site_disorder_group
Mo1 Mo 0.17214(3) 0.51703(3) 0.24946(3) 0.0270(2) Uani 1 d . .
Cl1 Cl 0.10982(12) 0.41357(10) 0.35247(9) 0.0415(4) Uani 1 d . .
Cl2 Cl 0.11365(13) 0.62026(11) 0.14558(10) 0.0443(5) Uani 1 d . .
N1 N 0.1491(4) 0.6381(3) 0.3365(3) 0.0324(12) Uani 1 d . .
N2 N 0.1519(4) 0.3962(3) 0.1624(3) 0.0369(13) Uani 1 d . .
C1 C 0.1383(5) 0.7288(4) 0.3115(4) 0.040(2) Uani 1 d . .
H1A H 0.1406(5) 0.7402(4) 0.2560(4) 0.048 Uiso 1 calc R .
C2 C 0.1241(4) 0.8055(4) 0.3611(4) 0.038(2) Uani 1 d . .
C3 C 0.1215(5) 0.7860(5) 0.4430(4) 0.044(2) Uani 1 d . .
H3A H 0.1120(5) 0.8361(5) 0.4794(4) 0.052 Uiso 1 calc R .
C4 C 0.1327(4) 0.6948(4) 0.4715(4) 0.038(2) Uani 1 d . .
C5 C 0.1479(5) 0.6240(4) 0.4154(4) 0.037(2) Uani 1 d . .
H5A H 0.1581(5) 0.5619(4) 0.4342(4) 0.045 Uiso 1 calc R .
C6 C 0.1136(6) 0.9030(4) 0.3278(5) 0.058(2) Uani 1 d . .
H6A H 0.0970(38) 0.8991(4) 0.2714(9) 0.087 Uiso 1 calc R .
H6B H 0.1745(13) 0.9371(13) 0.3339(28) 0.087 Uiso 1 calc R .
H6C H 0.0625(26) 0.9364(13) 0.3564(21) 0.087 Uiso 1 calc R .
C7 C 0.1285(5) 0.6700(5) 0.5597(4) 0.054(2) Uani 1 d . .
H7A H 0.1735(26) 0.6186(23) 0.5708(7) 0.081 Uiso 1 calc R .
H7B H 0.0630(10) 0.6504(33) 0.5735(7) 0.081 Uiso 1 calc R .
H7C H 0.1463(34) 0.7252(11) 0.5912(4) 0.081 Uiso 1 calc R .
C8 C 0.1426(5) 0.3052(4) 0.1874(4) 0.041(2) Uani 1 d . .
H8A H 0.1461(5) 0.2930(4) 0.2427(4) 0.049 Uiso 1 calc R .
C9 C 0.1282(5) 0.2295(4) 0.1363(4) 0.044(2) Uani 1 d . .
C10 C 0.1256(5) 0.2490(5) 0.0547(4) 0.047(2) Uani 1 d . .
H10A H 0.1157(5) 0.1991(5) 0.0182(4) 0.057 Uiso 1 calc R .
C11 C 0.1372(5) 0.3398(5) 0.0266(4) 0.042(2) Uani 1 d . .
C12 C 0.1516(5) 0.4106(5) 0.0831(4) 0.040(2) Uani 1 d . .
H12A H 0.1619(5) 0.4727(5) 0.0645(4) 0.047 Uiso 1 calc R .
C13 C 0.1171(6) 0.1304(5) 0.1696(5) 0.061(2) Uani 1 d . .
H13A H 0.0683(29) 0.0963(13) 0.1390(21) 0.092 Uiso 1 calc R .
H13B H 0.0971(39) 0.1339(5) 0.2252(11) 0.092 Uiso 1 calc R .
H13C H 0.1789(11) 0.0972(14) 0.1659(30) 0.092 Uiso 1 calc R .
C14 C 0.1332(6) 0.3649(6) -0.0615(4) 0.059(2) Uani 1 d . .
H14A H 0.1568(34) 0.3117(14) -0.0930(4) 0.088 Uiso 1 calc R .
H14B H 0.1738(28) 0.4200(22) -0.0715(6) 0.088 Uiso 1 calc R .
H14C H 0.0666(8) 0.3790(34) -0.0766(8) 0.088 Uiso 1 calc R .

loop_
_atom_type_symbol
_atom_type_description
_atom_type_scat_dispersion_real
_atom_type_scat_dispersion_imag
_atom_type_scat_source
C C 0.0033 0.0016 'International Tables Vol C Tables 4.2.6.8 and 6.1.1.4'
H H 0.0000 0.0000 'International Tables Vol C Tables 4.2.6.8 and 6.1.1.4'
N N 0.0061 0.0033 'International Tables Vol C Tables 4.2.6.8 and 6.1.1.4'
Cl Cl 0.1484 0.1585 'International Tables Vol C Tables 4.2.6.8 and 6.1.1.4'
Mo Mo -1.6832 0.6857 'International Tables Vol C Tables 4.2.6.8 and 6.1.1.4'

loop_
_geom_angle_atom_site_label_1
_geom_angle_atom_site_label_2
_geom_angle_atom_site_label_3
_geom_angle
_geom_angle_site_symmetry_1
_geom_angle_site_symmetry_3
_geom_angle_publ_flag
Mo1 Mo1 N2 97.41(14) 4 . y
Mo1 Mo1 N1 97.74(13) 4 . y
N2 Mo1 N1 164.9(2) . . y
Mo1 Mo1 Cl2 109.92(5) 4 . y
N2 Mo1 Cl2 87.17(14) . . y
N1 Mo1 Cl2 87.73(13) . . y
Mo1 Mo1 Cl1 110.44(5) 4 . y
N2 Mo1 Cl1 87.66(13) . . y
N1 Mo1 Cl1 87.01(13) . . y
Cl2 Mo1 Cl1 139.64(6) . . y
C5 N1 C1 116.4(5) . . n
C5 N1 Mo1 121.6(4) . . n
C1 N1 Mo1 121.9(4) . . n
C12 N2 C8 116.6(5) . . n
C12 N2 Mo1 121.5(4) . . n
C8 N2 Mo1 121.9(4) . . n
N1 C1 C2 124.9(6) . . n
C1 C2 C3 116.1(6) . . n
C1 C2 C6 120.9(6) . . n
C3 C2 C6 123.0(6) . . n
C4 C3 C2 121.3(6) . . n
C3 C4 C5 117.0(6) . . n
C3 C4 C7 123.1(6) . . n
C5 C4 C7 119.9(6) . . n
N1 C5 C4 124.4(6) . . n
N2 C8 C9 123.8(6) . . n
C8 C9 C10 117.1(6) . . n
C8 C9 C13 120.2(7) . . n
C10 C9 C13 122.7(6) . . n
C11 C10 C9 121.1(6) . . n
C10 C11 C12 117.0(6) . . n
C10 C11 C14 123.1(6) . . n
C12 C11 C14 119.9(6) . . n
N2 C12 C11 124.4(6) . . n

loop_
_geom_bond_atom_site_label_1
_geom_bond_atom_site_label_2
_geom_bond_distance
_geom_bond_site_symmetry_2
_geom_bond_publ_flag
Mo1 Mo1 2.1392(10) 4 y
Mo1 N2 2.255(5) . y
Mo1 N1 2.262(5) . y
Mo1 Cl2 2.401(2) . y
Mo1 Cl1 2.411(2) . y
N1 C5 1.330(8) . n
N1 C1 1.352(7) . n
N2 C12 1.339(8) . n
N2 C8 1.353(8) . n
C1 C2 1.375(8) . n
C2 C3 1.393(9) . n
C2 C6 1.489(9) . n
C3 C4 1.379(9) . n
C4 C5 1.384(9) . n
C4 C7 1.513(9) . n
C8 C9 1.380(8) . n
C9 C10 1.389(10) . n
C9 C13 1.510(9) . n
C10 C11 1.373(10) . n
C11 C12 1.385(9) . n
C11 C14 1.513(9) . n

loop_
_geom_torsion_atom_site_label_1
_geom_torsion_atom_site_label_2
_geom_torsion_atom_site_label_3
_geom_torsion_atom_site_label_4
_geom_torsion
_geom_torsion_site_symmetry_1
_geom_torsion_site_symmetry_2
_geom_torsion_site_symmetry_3
_geom_torsion_site_symmetry_4
_geom_torsion_publ_flag
N1 Mo1 Mo1 Cl2 9.41(13) . . 4 4 y
N2 Mo1 Mo1 Cl1 9.39(14) . . 4 4 y
Cl1 Mo1 Mo1 N2 9.39(14) . . 4 4 y
Cl2 Mo1 Mo1 N1 9.41(13) . . 4 4 y
